data_4078223
loop_
_publ_author_name
'Vaquero, M\'onica'
'Vargas, Sergio'
'Su\'arez, Andr\'es'
'Garc\?\'ia-Garrido, Sergio E.'
'\'Alvarez, Eleuterio'
'Mancera, Manuel'
'Pizzano, Antonio'

_publ_section_title
;
 Synthesis, Characterization, and Reactivity of Ruthenium Bis-Allyl
 Complexes with Chiral Phosphine-Phosphite Ligands
;
_journal_issue 9
_journal_name_full Organometallics
_journal_page_first 3551
_journal_paper_doi 10.1021/om300018s
_journal_volume 31
_journal_year 2012
_chemical_absolute_configuration ad
_chemical_formula_moiety 'C50 H60 O3 P2 Ru, 0.5(C6 H14)'
_chemical_formula_sum 'C53 H67 O3 P2 Ru'
_chemical_formula_weight 915.08
_chemical_name_systematic
; 
 ? 
;
_space_group_IT_number 4
_symmetry_cell_setting monoclinic
_symmetry_space_group_name_Hall 'P 2yb'
_symmetry_space_group_name_H-M 'P 1 21 1'
_atom_sites_solution_hydrogens geom
_atom_sites_solution_primary direct
_atom_sites_solution_secondary difmap
_audit_creation_method SHELXL-97
_cell_angle_alpha 90.00
_cell_angle_beta 115.76(3)
_cell_angle_gamma 90.00
_cell_formula_units_Z 2
_cell_length_a 15.042(3)
_cell_length_b 10.687(2)
_cell_length_c 16.519(3)
_cell_measurement_reflns_used 9929
_cell_measurement_temperature 100(2)
_cell_measurement_theta_max 29.75
_cell_measurement_theta_min 2.34
_cell_volume 2391.6(10)
_computing_cell_refinement 'Bruker (2006). APEX 2. Version 2.1.'
_computing_data_collection 'Bruker (2006). APEX 2. Version 2.1.'
_computing_data_reduction 'Bruker (2006). APEX 2. Version 2.1.'
_computing_molecular_graphics 'XP, SHELXTL v. 6.14 (Bruker, 2003)'
_computing_publication_material 'XCIF, SHELXTL v. 6.14 (Bruker, 2003)'
_computing_structure_refinement 'XL, SHELXTL v. 6.14 (Bruker, 2003)'
_computing_structure_solution 'Bruker (2006). APEX 2. Version 2.1.'
_diffrn_ambient_temperature 100(2)
_diffrn_detector_area_resol_mean 8.26
_diffrn_measured_fraction_theta_full 0.991
_diffrn_measured_fraction_theta_max 0.991
_diffrn_measurement_device_type
;
 Bruker-Nonius X8kappa APEX II CCD area detector'
;
_diffrn_measurement_method 'phi and omega scans with narrow frames'
_diffrn_radiation_monochromator graphite
_diffrn_radiation_source 'fine-focus sealed tube'
_diffrn_radiation_type MoK\a
_diffrn_radiation_wavelength 0.71073
_diffrn_reflns_av_R_equivalents 0.0352
_diffrn_reflns_av_sigmaI/netI 0.0371
_diffrn_reflns_limit_h_max 18
_diffrn_reflns_limit_h_min -21
_diffrn_reflns_limit_k_max 15
_diffrn_reflns_limit_k_min -14
_diffrn_reflns_limit_l_max 23
_diffrn_reflns_limit_l_min -12
_diffrn_reflns_number 46734
_diffrn_reflns_theta_full 30.60
_diffrn_reflns_theta_max 30.60
_diffrn_reflns_theta_min 1.37
_diffrn_standards_decay_% 0
_exptl_absorpt_coefficient_mu 0.436
_exptl_absorpt_correction_T_max 0.9640
_exptl_absorpt_correction_T_min 0.9375
_exptl_absorpt_correction_type multi-scan
_exptl_absorpt_process_details
;
 SADABS, Bruker (2006). APEX 2. Version 2.1. Bruker Analytical
 X-ray Solutions, Madison, Wisconsin, USA.
;
_exptl_crystal_colour colourless
_exptl_crystal_density_diffrn 1.271
_exptl_crystal_density_method 'not measured'
_exptl_crystal_description prism
_exptl_crystal_F_000 966
_exptl_crystal_size_max 0.15
_exptl_crystal_size_mid 0.08
_exptl_crystal_size_min 0.08
_refine_diff_density_max 1.811
_refine_diff_density_min -0.958
_refine_diff_density_rms 0.086
_refine_ls_abs_structure_details 'Flack H D (1983), Acta Cryst. A39, 876-881'
_refine_ls_abs_structure_Flack 0.01(2)
_refine_ls_extinction_method none
_refine_ls_goodness_of_fit_ref 1.038
_refine_ls_hydrogen_treatment constr
_refine_ls_matrix_type full
_refine_ls_number_parameters 584
_refine_ls_number_reflns 12661
_refine_ls_number_restraints 249
_refine_ls_restrained_S_all 1.035
_refine_ls_R_factor_all 0.0496
_refine_ls_R_factor_gt 0.0443
_refine_ls_shift/su_max 0.001
_refine_ls_shift/su_mean 0.000
_refine_ls_structure_factor_coef Fsqd
_refine_ls_weighting_details 'calc w=1/[\s^2^(Fo^2^)+(0.0627P)^2^+2.1313P] where P=(Fo^2^+2Fc^2^)/3'
_refine_ls_weighting_scheme calc
_refine_ls_wR_factor_gt 0.1109
_refine_ls_wR_factor_ref 0.1151
_reflns_number_gt 11615
_reflns_number_total 12661
_reflns_threshold_expression >2sigma(I)
_cod_data_source_file om300018s_si_002.cif
_cod_data_source_block 1a
_cod_depositor_comments
;
The following automatic conversions were performed:

'_symmetry_cell_setting' value 'Monoclinic' changed to 'monoclinic'
according to /home/saulius/struct/CIF-dictionaries/cif_core.dic
dictionary named 'cif_core.dic' version 2.4.1 from 2010-06-29.

Automatic conversion script
Id: cif_fix_values 1715 2011-07-08 13:25:40Z adriana 
;
_cod_original_sg_symbol_H-M P2(1)
_cod_database_code 4078223

loop_
_symmetry_equiv_pos_as_xyz
'x, y, z'
'-x, y+1/2, -z'

loop_
_atom_site_label
_atom_site_type_symbol
_atom_site_fract_x
_atom_site_fract_y
_atom_site_fract_z
_atom_site_U_iso_or_equiv
_atom_site_adp_type
_atom_site_occupancy
_atom_site_symmetry_multiplicity
_atom_site_calc_flag
_atom_site_refinement_flags
_atom_site_disorder_assembly
_atom_site_disorder_group
Ru1 Ru 0.410841(15) 0.78129(2) 0.294685(14) 0.02173(6) Uani 1 1 d . A .
P1 P 0.29768(6) 0.87810(7) 0.17527(5) 0.02159(15) Uani 1 1 d . . .
P2 P 0.53313(6) 0.87690(9) 0.26783(6) 0.02696(17) Uani 1 1 d . . .
O1 O 0.21955(16) 0.9854(2) 0.17660(14) 0.0217(4) Uani 1 1 d . . .
O2 O 0.22857(14) 0.7892(3) 0.09305(13) 0.0267(4) Uani 1 1 d . . .
O3 O 0.34197(17) 0.9674(2) 0.12071(14) 0.0262(5) Uani 1 1 d . A .
C1 C 0.1280(2) 0.9564(3) 0.1733(2) 0.0225(6) Uani 1 1 d . . .
C2 C 0.0611(2) 0.8936(3) 0.0963(2) 0.0262(6) Uani 1 1 d . . .
C3 C 0.0762(2) 0.8966(3) 0.0130(2) 0.0272(7) Uani 1 1 d . . .
C4 C 0.1587(2) 0.8398(3) 0.0105(2) 0.0268(6) Uani 1 1 d . . .
C5 C 0.1707(3) 0.8261(3) -0.0678(2) 0.0296(7) Uani 1 1 d . . .
C6 C 0.1013(3) 0.8889(3) -0.1421(2) 0.0320(7) Uani 1 1 d . . .
H6 H 0.1086 0.8858 -0.1964 0.038 Uiso 1 1 calc R . .
C7 C 0.0224(3) 0.9556(3) -0.1424(2) 0.0339(8) Uani 1 1 d . . .
C8 C 0.0084(3) 0.9588(3) -0.0642(2) 0.0308(7) Uani 1 1 d . . .
C9 C -0.0241(2) 0.8393(3) 0.0964(3) 0.0332(8) Uani 1 1 d . . .
C10 C -0.0420(3) 0.8559(3) 0.1719(3) 0.0378(9) Uani 1 1 d . . .
C11 C 0.0181(3) 0.9369(3) 0.2386(3) 0.0336(8) Uani 1 1 d . . .
H11 H 0.0008 0.9540 0.2863 0.040 Uiso 1 1 calc R . .
C12 C 0.1022(2) 0.9953(3) 0.2411(2) 0.0268(6) Uani 1 1 d . . .
C13 C 0.2480(3) 0.7418(3) -0.0779(2) 0.0320(7) Uani 1 1 d . . .
C14 C 0.2255(5) 0.6091(5) -0.0555(5) 0.0665(15) Uani 1 1 d . . .
H14A H 0.2521 0.5479 -0.0833 0.100 Uiso 1 1 d R . .
H14B H 0.1542 0.5966 -0.0781 0.100 Uiso 1 1 d R . .
H14C H 0.2575 0.5982 0.0098 0.100 Uiso 1 1 d R . .
C15 C 0.3507(4) 0.7770(8) -0.0208(4) 0.0637(12) Uani 1 1 d . . .
H15A H 0.3524 0.8679 -0.0137 0.096 Uiso 1 1 d R . .
H15B H 0.3939 0.7526 -0.0484 0.096 Uiso 1 1 d R . .
H15C H 0.3735 0.7373 0.0382 0.096 Uiso 1 1 d R . .
C16 C 0.2277(6) 0.7160(12) -0.1717(5) 0.176(7) Uani 1 1 d . . .
H16A H 0.2170 0.7952 -0.2041 0.098 Uiso 1 1 d R . .
H16B H 0.1691 0.6632 -0.2008 0.098 Uiso 1 1 d R . .
H16C H 0.2850 0.6733 -0.1723 0.098 Uiso 1 1 d R . .
C17 C -0.0485(3) 1.0217(4) -0.2266(3) 0.0404(9) Uani 1 1 d . . .
H17A H -0.1138 0.9832 -0.2477 0.061 Uiso 1 1 d R . .
H17B H -0.0250 1.0134 -0.2730 0.061 Uiso 1 1 d R . .
H17C H -0.0529 1.1103 -0.2142 0.061 Uiso 1 1 d R . .
C18 C -0.0783(3) 1.0308(3) -0.0653(3) 0.0337(8) Uani 1 1 d . . .
H18A H -0.0736 1.0355 -0.0044 0.051 Uiso 1 1 d R . .
H18B H -0.1397 0.9885 -0.1048 0.051 Uiso 1 1 d R . .
H18C H -0.0779 1.1152 -0.0878 0.051 Uiso 1 1 d R . .
C19 C -0.0965(3) 0.7667(4) 0.0173(3) 0.0447(10) Uani 1 1 d . . .
H19A H -0.1045 0.6821 0.0355 0.067 Uiso 1 1 d R . .
H19B H -0.0712 0.7623 -0.0281 0.067 Uiso 1 1 d R . .
H19C H -0.1604 0.8095 -0.0080 0.067 Uiso 1 1 d R . .
C20 C -0.1288(3) 0.7986(4) 0.1784(4) 0.0555(13) Uani 1 1 d . . .
H20A H -0.1896 0.8335 0.1315 0.083 Uiso 1 1 d R . .
H20B H -0.1270 0.8142 0.2374 0.083 Uiso 1 1 d R . .
H20C H -0.1270 0.7084 0.1692 0.083 Uiso 1 1 d R . .
C21 C 0.1497(3) 1.1021(3) 0.3091(2) 0.0272(6) Uani 1 1 d . . .
C22 C 0.0645(3) 1.1867(4) 0.3049(3) 0.0358(8) Uani 1 1 d . . .
H22A H 0.0252 1.1427 0.3300 0.054 Uiso 1 1 d R . .
H22B H 0.0226 1.2075 0.2419 0.054 Uiso 1 1 d R . .
H22C H 0.0913 1.2635 0.3390 0.054 Uiso 1 1 d R . .
C23 C 0.2045(3) 1.0532(4) 0.4051(2) 0.0352(8) Uani 1 1 d . . .
H23A H 0.1622 0.9939 0.4171 0.053 Uiso 1 1 d R . .
H23B H 0.2202 1.1235 0.4470 0.053 Uiso 1 1 d R . .
H23C H 0.2656 1.0115 0.4131 0.053 Uiso 1 1 d R . .
C24 C 0.2171(3) 1.1865(3) 0.2847(2) 0.0310(7) Uani 1 1 d . . .
H24A H 0.2341 1.2610 0.3229 0.047 Uiso 1 1 d R . .
H24B H 0.1825 1.2115 0.2216 0.047 Uiso 1 1 d R . .
H24C H 0.2776 1.1415 0.2945 0.047 Uiso 1 1 d R . .
C25 C 0.4036(3) 1.0640(3) 0.1684(2) 0.0274(6) Uani 1 1 d . . .
C26 C 0.4984(3) 1.0395(4) 0.2343(2) 0.0323(7) Uani 1 1 d . A .
C27 C 0.5573(3) 1.1428(4) 0.2762(2) 0.0445(11) Uani 1 1 d . . .
H27 H 0.6227 1.1311 0.3215 0.053 Uiso 1 1 d R A .
C28 C 0.5228(4) 1.2629(4) 0.2526(3) 0.0550(14) Uani 1 1 d . A .
H28 H 0.5645 1.3309 0.2831 0.066 Uiso 1 1 d R . .
C29 C 0.4282(3) 1.2847(6) 0.1873(2) 0.0490(10) Uani 1 1 d . . .
H29 H 0.4056 1.3676 0.1697 0.059 Uiso 1 1 d R A .
C30 C 0.3668(3) 1.1848(4) 0.1462(2) 0.0368(8) Uani 1 1 d . A .
H30 H 0.3005 1.1983 0.1035 0.044 Uiso 1 1 d R . .
C31 C 0.5682(3) 0.8177(5) 0.1823(3) 0.0438(12) Uani 1 1 d . A .
C32 C 0.6086(3) 0.7002(6) 0.1932(3) 0.0523(12) Uani 1 1 d . . .
H32 H 0.6191 0.6564 0.2465 0.063 Uiso 1 1 d R A .
C33 C 0.6353(4) 0.6431(7) 0.1306(4) 0.0714(19) Uani 1 1 d . A .
H33 H 0.6596 0.5599 0.1398 0.086 Uiso 1 1 d R . .
C34 C 0.6208(4) 0.7102(10) 0.0555(4) 0.089(3) Uani 1 1 d . . .
H34 H 0.6391 0.6732 0.0128 0.107 Uiso 1 1 d R A .
C35 C 0.5820(4) 0.8251(9) 0.0425(3) 0.085(3) Uani 1 1 d . A .
H35 H 0.5757 0.8693 -0.0095 0.102 Uiso 1 1 d R . .
C36 C 0.5553(3) 0.8855(7) 0.1046(3) 0.0639(16) Uani 1 1 d . . .
H36 H 0.5293 0.9678 0.0942 0.077 Uiso 1 1 d R A .
C37A C 0.65639(18) 0.9073(6) 0.36197(16) 0.0233(11) Uani 0.654(15) 1 d PGU A 1
C38A C 0.67196(16) 0.9009(5) 0.45120(19) 0.0259(12) Uani 0.654(15) 1 d PGU A 1
H38A H 0.6205 0.8730 0.4656 0.031 Uiso 0.654(15) 1 calc PR A 1
C39A C 0.7628(2) 0.9352(6) 0.51941(15) 0.0348(14) Uani 0.654(15) 1 d PGU A 1
H39A H 0.7734 0.9308 0.5804 0.042 Uiso 0.654(15) 1 calc PR A 1
C40A C 0.8380(2) 0.9760(9) 0.49839(17) 0.050(2) Uani 0.654(15) 1 d PGU A 1
H40A H 0.9000 0.9994 0.5450 0.060 Uiso 0.654(15) 1 calc PR A 1
C41A C 0.8224(3) 0.9823(9) 0.40916(19) 0.053(2) Uani 0.654(15) 1 d PGU A 1
H41A H 0.8738 1.0102 0.3948 0.064 Uiso 0.654(15) 1 calc PR A 1
C42A C 0.7316(3) 0.9480(8) 0.34095(14) 0.0388(18) Uani 0.654(15) 1 d PGU A 1
H42A H 0.7210 0.9524 0.2800 0.047 Uiso 0.654(15) 1 calc PR A 1
C37B C 0.6618(2) 0.8756(6) 0.35662(17) 0.023(2) Uani 0.346(15) 1 d PGU A 2
C38B C 0.67220(17) 0.8772(5) 0.44429(19) 0.021(2) Uani 0.346(15) 1 d PGU A 2
H38B H 0.6162 0.8646 0.4558 0.025 Uiso 0.346(15) 1 calc PR A 2
C39B C 0.76442(19) 0.8974(6) 0.51530(14) 0.028(2) Uani 0.346(15) 1 d PGU A 2
H39B H 0.7714 0.8985 0.5753 0.033 Uiso 0.346(15) 1 calc PR A 2
C40B C 0.84628(15) 0.9158(9) 0.49863(17) 0.036(3) Uani 0.346(15) 1 d PGU A 2
H40B H 0.9093 0.9296 0.5472 0.043 Uiso 0.346(15) 1 calc PR A 2
C41B C 0.8359(2) 0.9142(10) 0.4110(2) 0.038(3) Uani 0.346(15) 1 d PGU A 2
H41B H 0.8919 0.9268 0.3995 0.046 Uiso 0.346(15) 1 calc PR A 2
C42B C 0.7437(3) 0.8940(9) 0.33995(17) 0.035(3) Uani 0.346(15) 1 d PGU A 2
H42B H 0.7367 0.8929 0.2800 0.042 Uiso 0.346(15) 1 calc PR A 2
C43 C 0.3853(3) 0.8240(3) 0.4119(2) 0.0279(6) Uani 1 1 d . . .
C44 C 0.2965(2) 0.7700(4) 0.3476(2) 0.0322(7) Uani 1 1 d . A .
H44A H 0.2388 0.8263 0.3197 0.039 Uiso 1 1 calc R . .
H44B H 0.2798 0.6854 0.3613 0.039 Uiso 1 1 calc R . .
C45 C 0.4191(3) 0.9354(3) 0.3880(2) 0.0259(6) Uani 1 1 d . A .
H45A H 0.4859 0.9645 0.4297 0.031 Uiso 1 1 calc R . .
H45B H 0.3704 1.0039 0.3628 0.031 Uiso 1 1 calc R . .
C46 C 0.4431(3) 0.7656(4) 0.5025(2) 0.0362(8) Uani 1 1 d . A .
H46A H 0.5104 0.7990 0.5302 0.054 Uiso 1 1 d R . .
H46B H 0.4454 0.6751 0.4956 0.054 Uiso 1 1 d R . .
H46C H 0.4103 0.7844 0.5408 0.054 Uiso 1 1 d R . .
C47 C 0.4315(3) 0.5791(3) 0.3044(3) 0.0323(8) Uani 1 1 d . . .
C48 C 0.5205(3) 0.6302(3) 0.3712(3) 0.0297(7) Uani 1 1 d . A .
H48A H 0.5801 0.6232 0.3605 0.036 Uiso 1 1 calc R . .
H48B H 0.5333 0.6172 0.4347 0.036 Uiso 1 1 calc R . .
C49 C 0.4010(3) 0.6136(3) 0.2126(3) 0.0346(8) Uani 1 1 d . A .
H49A H 0.3340 0.5872 0.1693 0.042 Uiso 1 1 calc R . .
H49B H 0.4511 0.6059 0.1889 0.042 Uiso 1 1 calc R . .
C50 C 0.3670(3) 0.4947(3) 0.3290(3) 0.0409(9) Uani 1 1 d . A .
H50A H 0.2971 0.5078 0.2887 0.061 Uiso 1 1 d R . .
H50B H 0.3787 0.5126 0.3910 0.061 Uiso 1 1 d R . .
H50C H 0.3849 0.4079 0.3247 0.061 Uiso 1 1 d R . .
C51 C 0.1475(19) -0.1297(18) 0.5848(11) 0.138(7) Uani 0.50 1 d PDU . .
H51A H 0.0848 -0.1058 0.5347 0.207 Uiso 0.50 1 d PR . .
H51B H 0.1345 -0.1817 0.6271 0.207 Uiso 0.50 1 d PR . .
H51C H 0.1874 -0.1769 0.5618 0.207 Uiso 0.50 1 d PR . .
C52 C 0.2051(11) -0.0232(14) 0.6322(8) 0.095(3) Uani 0.50 1 d PDU . .
H52A H 0.2473 0.0073 0.6043 0.114 Uiso 0.50 1 d PR . .
H52B H 0.2474 -0.0409 0.6964 0.114 Uiso 0.50 1 d PR . .
C53 C 0.1337(10) 0.0809(15) 0.6293(8) 0.098(4) Uani 0.50 1 d PDU . .
H53A H 0.0931 0.0402 0.6553 0.117 Uiso 0.50 1 d PR . .
H53B H 0.1705 0.1480 0.6720 0.117 Uiso 0.50 1 d PR . .
C54 C 0.0565(10) 0.1395(16) 0.5425(8) 0.098(4) Uani 0.50 1 d PDU . .
H54A H 0.0947 0.1958 0.5220 0.117 Uiso 0.50 1 d PR . .
H54B H 0.0253 0.0764 0.4946 0.117 Uiso 0.50 1 d PR . .
C55 C -0.0190(13) 0.2220(17) 0.5467(13) 0.124(5) Uani 0.50 1 d PDU . .
H55A H 0.0114 0.2883 0.5922 0.149 Uiso 0.50 1 d PR . .
H55B H -0.0568 0.1673 0.5687 0.149 Uiso 0.50 1 d PR . .
C56 C -0.0912(18) 0.290(3) 0.4663(14) 0.174(8) Uani 0.50 1 d PDU . .
H56A H -0.0577 0.3556 0.4489 0.261 Uiso 0.50 1 d PR . .
H56B H -0.1453 0.3262 0.4762 0.261 Uiso 0.50 1 d PR . .
H56C H -0.1177 0.2274 0.4182 0.261 Uiso 0.50 1 d PR . .

loop_
_atom_site_aniso_label
_atom_site_aniso_U_11
_atom_site_aniso_U_22
_atom_site_aniso_U_33
_atom_site_aniso_U_23
_atom_site_aniso_U_13
_atom_site_aniso_U_12
Ru1 0.01537(9) 0.01588(9) 0.02808(10) 0.00123(11) 0.00398(7) -0.00078(10)
P1 0.0168(3) 0.0164(3) 0.0253(4) -0.0020(3) 0.0033(3) -0.0015(3)
P2 0.0182(4) 0.0338(4) 0.0220(4) 0.0023(3) 0.0023(3) -0.0045(3)
O1 0.0193(10) 0.0159(9) 0.0256(10) -0.0021(8) 0.0056(8) -0.0012(8)
O2 0.0191(9) 0.0191(10) 0.0295(9) -0.0047(11) -0.0010(7) 0.0000(11)
O3 0.0224(11) 0.0284(12) 0.0213(10) -0.0025(9) 0.0035(9) -0.0041(9)
C1 0.0176(13) 0.0150(12) 0.0289(15) 0.0027(10) 0.0044(11) 0.0012(10)
C2 0.0165(13) 0.0160(13) 0.0377(17) 0.0021(12) 0.0039(12) 0.0018(10)
C3 0.0208(14) 0.0173(13) 0.0296(15) -0.0071(11) -0.0019(12) 0.0003(11)
C4 0.0215(14) 0.0186(14) 0.0283(15) -0.0051(11) -0.0002(12) -0.0006(11)
C5 0.0250(15) 0.0202(13) 0.0335(17) -0.0069(12) 0.0033(13) -0.0055(12)
C6 0.0289(17) 0.0259(16) 0.0298(16) -0.0092(13) 0.0022(13) -0.0037(13)
C7 0.0325(18) 0.0228(15) 0.0283(16) -0.0094(12) -0.0035(14) 0.0008(13)
C8 0.0251(16) 0.0191(14) 0.0324(17) -0.0062(12) -0.0021(13) 0.0011(12)
C9 0.0188(15) 0.0196(15) 0.051(2) 0.0003(14) 0.0056(14) -0.0003(11)
C10 0.0258(17) 0.0222(16) 0.065(3) 0.0079(16) 0.0197(17) 0.0003(13)
C11 0.0287(17) 0.0276(16) 0.049(2) 0.0108(15) 0.0213(16) 0.0060(13)
C12 0.0248(16) 0.0198(14) 0.0328(16) 0.0067(12) 0.0097(13) 0.0060(12)
C13 0.0305(17) 0.0289(16) 0.0343(17) -0.0002(13) 0.0120(15) 0.0018(12)
C14 0.038(4) 0.048(3) 0.049(4) -0.007(3) 0.028(3) 0.020(3)
C15 0.033(3) 0.038(3) 0.041(3) -0.007(4) 0.020(2) 0.019(3)
C16 0.037(5) 0.049(16) 0.043(4) -0.008(7) 0.027(4) 0.021(7)
C17 0.038(2) 0.0342(19) 0.0288(17) -0.0029(14) -0.0038(15) 0.0028(16)
C18 0.0250(16) 0.0269(16) 0.0365(18) -0.0044(13) 0.0015(14) 0.0056(13)
C19 0.0224(15) 0.026(2) 0.066(2) -0.0038(18) 0.0010(15) -0.0062(15)
C20 0.036(2) 0.030(2) 0.106(4) 0.011(2) 0.036(2) -0.0032(17)
C21 0.0276(16) 0.0244(15) 0.0295(16) 0.0024(12) 0.0123(13) 0.0051(12)
C22 0.0351(19) 0.0332(18) 0.0363(18) 0.0011(15) 0.0128(15) 0.0117(15)
C23 0.0337(19) 0.039(2) 0.0301(17) 0.0048(14) 0.0113(15) 0.0112(15)
C24 0.0356(18) 0.0216(15) 0.0348(17) -0.0044(13) 0.0144(15) 0.0003(13)
C25 0.0307(17) 0.0240(15) 0.0230(14) 0.0007(11) 0.0076(13) -0.0061(12)
C26 0.0326(18) 0.0344(18) 0.0212(14) 0.0058(13) 0.0035(13) -0.0095(14)
C27 0.049(2) 0.047(2) 0.0239(16) 0.0037(15) 0.0030(16) -0.0282(19)
C28 0.082(3) 0.035(3) 0.0338(18) -0.0030(16) 0.0125(19) -0.034(2)
C29 0.082(3) 0.0292(16) 0.0343(16) 0.003(2) 0.0236(18) -0.009(3)
C30 0.047(2) 0.0300(18) 0.0289(16) 0.0051(14) 0.0124(16) -0.0019(16)
C31 0.0214(16) 0.080(4) 0.0250(16) -0.0025(17) 0.0050(13) -0.0072(17)
C32 0.034(2) 0.083(4) 0.038(2) -0.008(2) 0.0139(18) 0.007(2)
C33 0.039(3) 0.121(6) 0.053(3) -0.033(3) 0.019(2) 0.007(3)
C34 0.031(3) 0.201(9) 0.032(2) -0.027(4) 0.009(2) 0.005(4)
C35 0.039(3) 0.187(10) 0.0216(19) 0.003(3) 0.0069(19) 0.004(4)
C36 0.032(2) 0.123(5) 0.0249(18) 0.008(2) 0.0022(16) -0.005(3)
C37A 0.017(2) 0.026(3) 0.022(2) 0.0022(17) 0.0035(18) -0.0023(16)
C38A 0.025(2) 0.026(2) 0.019(2) 0.0022(18) 0.0022(19) -0.0060(19)
C39A 0.031(3) 0.032(3) 0.025(2) 0.006(2) -0.0029(19) -0.012(2)
C40A 0.028(3) 0.068(5) 0.032(2) 0.018(3) -0.007(2) -0.018(3)
C41A 0.026(3) 0.087(6) 0.034(3) 0.021(3) 0.001(2) -0.019(3)
C42A 0.024(3) 0.063(5) 0.026(2) 0.010(3) 0.0072(19) -0.006(3)
C37B 0.020(3) 0.022(4) 0.025(3) -0.015(3) 0.009(3) -0.002(3)
C38B 0.020(4) 0.017(4) 0.026(4) -0.002(3) 0.010(3) 0.001(3)
C39B 0.035(4) 0.026(5) 0.022(3) 0.000(3) 0.012(3) -0.010(4)
C40B 0.028(4) 0.050(6) 0.022(3) 0.007(4) 0.003(3) -0.016(4)
C41B 0.024(4) 0.062(7) 0.024(4) -0.003(4) 0.007(3) -0.022(4)
C42B 0.019(4) 0.060(7) 0.024(3) -0.006(4) 0.008(3) -0.004(4)
C43 0.0251(15) 0.0260(14) 0.0326(16) 0.0049(12) 0.0126(13) 0.0036(12)
C44 0.0248(14) 0.0266(18) 0.0448(17) 0.0057(17) 0.0148(13) 0.0010(15)
C45 0.0274(16) 0.0183(13) 0.0284(15) 0.0001(11) 0.0090(13) 0.0031(11)
C46 0.0347(17) 0.036(2) 0.0354(16) 0.0118(16) 0.0130(13) 0.0074(16)
C47 0.0288(17) 0.0126(13) 0.047(2) 0.0007(12) 0.0084(15) 0.0023(11)
C48 0.0239(16) 0.0189(14) 0.0392(18) 0.0020(12) 0.0071(14) 0.0042(11)
C49 0.0269(17) 0.0207(15) 0.045(2) -0.0043(14) 0.0052(15) 0.0019(12)
C50 0.036(2) 0.0195(15) 0.059(2) 0.0036(15) 0.0127(18) -0.0033(14)
C51 0.194(16) 0.110(10) 0.073(9) -0.011(8) 0.023(10) -0.052(9)
C52 0.110(9) 0.137(10) 0.054(6) -0.035(6) 0.050(6) -0.053(6)
C53 0.090(7) 0.154(10) 0.067(5) -0.053(6) 0.051(5) -0.057(6)
C54 0.094(8) 0.152(10) 0.073(6) -0.048(6) 0.060(5) -0.059(6)
C55 0.117(10) 0.123(12) 0.125(11) -0.057(9) 0.046(8) -0.044(7)
C56 0.178(15) 0.134(15) 0.151(13) -0.052(13) 0.017(12) -0.029(11)

loop_
_atom_type_symbol
_atom_type_description
_atom_type_scat_dispersion_real
_atom_type_scat_dispersion_imag
_atom_type_scat_source
C C 0.0033 0.0016 'International Tables Vol C Tables 4.2.6.8 and 6.1.1.4'
H H 0.0000 0.0000 'International Tables Vol C Tables 4.2.6.8 and 6.1.1.4'
O O 0.0106 0.0060 'International Tables Vol C Tables 4.2.6.8 and 6.1.1.4'
P P 0.1023 0.0942 'International Tables Vol C Tables 4.2.6.8 and 6.1.1.4'
Ru Ru -1.2594 0.8363 'International Tables Vol C Tables 4.2.6.8 and 6.1.1.4'

loop_
_geom_angle_atom_site_label_1
_geom_angle_atom_site_label_2
_geom_angle_atom_site_label_3
_geom_angle
_geom_angle_site_symmetry_1
C47 Ru1 C43 102.52(14) .
C47 Ru1 C49 37.99(14) .
C43 Ru1 C49 136.34(14) .
C47 Ru1 C45 136.10(13) .
C43 Ru1 C45 37.51(13) .
C49 Ru1 C45 173.69(14) .
C47 Ru1 P1 123.84(10) .
C43 Ru1 P1 109.14(9) .
C49 Ru1 P1 90.67(10) .
C45 Ru1 P1 93.50(9) .
C47 Ru1 C44 91.54(16) .
C43 Ru1 C44 37.33(13) .
C49 Ru1 C44 109.69(16) .
C45 Ru1 C44 65.86(15) .
P1 Ru1 C44 87.13(10) .
C47 Ru1 C48 37.32(13) .
C43 Ru1 C48 91.17(14) .
C49 Ru1 C48 66.60(13) .
C45 Ru1 C48 109.51(13) .
P1 Ru1 C48 156.90(10) .
C44 Ru1 C48 103.88(15) .
C47 Ru1 P2 110.66(11) .
C43 Ru1 P2 122.72(10) .
C49 Ru1 P2 94.99(11) .
C45 Ru1 P2 89.79(10) .
P1 Ru1 P2 89.45(4) .
C44 Ru1 P2 155.11(12) .
C48 Ru1 P2 88.55(10) .
O2 P1 O3 98.46(13) .
O2 P1 O1 102.63(12) .
O3 P1 O1 93.71(12) .
O2 P1 Ru1 115.98(11) .
O3 P1 Ru1 114.91(9) .
O1 P1 Ru1 125.96(9) .
C31 P2 C26 103.6(2) .
C31 P2 C37B 93.2(2) .
C26 P2 C37B 108.0(2) .
C31 P2 C37A 100.9(2) .
C26 P2 C37A 97.9(2) .
C31 P2 Ru1 121.21(15) .
C26 P2 Ru1 109.39(13) .
C37B P2 Ru1 119.35(11) .
C37A P2 Ru1 120.31(9) .
C1 O1 P1 122.95(19) .
C4 O2 P1 121.5(2) .
C25 O3 P1 117.0(2) .
O1 C1 C12 121.1(3) .
O1 C1 C2 116.8(3) .
C12 C1 C2 121.9(3) .
C1 C2 C9 119.4(3) .
C1 C2 C3 119.3(3) .
C9 C2 C3 121.0(3) .
C4 C3 C8 118.8(3) .
C4 C3 C2 120.8(3) .
C8 C3 C2 120.4(3) .
C5 C4 C3 123.3(3) .
C5 C4 O2 120.9(3) .
C3 C4 O2 115.7(3) .
C4 C5 C6 114.8(3) .
C4 C5 C13 125.0(3) .
C6 C5 C13 120.1(3) .
C7 C6 C5 124.5(4) .
C7 C6 H6 117.7 .
C5 C6 H6 117.7 .
C6 C7 C8 118.9(3) .
C6 C7 C17 120.3(4) .
C8 C7 C17 120.8(3) .
C7 C8 C3 119.1(3) .
C7 C8 C18 118.5(3) .
C3 C8 C18 122.4(3) .
C10 C9 C2 118.6(3) .
C10 C9 C19 119.6(3) .
C2 C9 C19 121.8(4) .
C11 C10 C9 118.5(3) .
C11 C10 C20 119.4(4) .
C9 C10 C20 121.8(4) .
C10 C11 C12 125.0(4) .
C10 C11 H11 117.5 .
C12 C11 H11 117.5 .
C11 C12 C1 114.0(3) .
C11 C12 C21 118.7(3) .
C1 C12 C21 127.0(3) .
C15 C13 C16 113.8(5) .
C15 C13 C5 114.5(4) .
C16 C13 C5 113.8(4) .
C15 C13 C14 111.2(5) .
C16 C13 C14 96.5(6) .
C5 C13 C14 105.1(3) .
C13 C14 H14A 109.0 .
C13 C14 H14B 110.6 .
H14A C14 H14B 109.5 .
C13 C14 H14C 108.7 .
H14A C14 H14C 109.4 .
H14B C14 H14C 109.6 .
C13 C15 H15A 107.3 .
C13 C15 H15B 111.0 .
H15A C15 H15B 109.5 .
C13 C15 H15C 110.2 .
H15A C15 H15C 109.4 .
H15B C15 H15C 109.4 .
C13 C16 H16A 109.0 .
C13 C16 H16B 110.9 .
H16A C16 H16B 109.3 .
C13 C16 H16C 108.5 .
H16A C16 H16C 109.5 .
H16B C16 H16C 109.6 .
C7 C17 H17A 109.2 .
C7 C17 H17B 109.2 .
H17A C17 H17B 109.4 .
C7 C17 H17C 110.1 .
H17A C17 H17C 109.4 .
H17B C17 H17C 109.5 .
C8 C18 H18A 109.8 .
C8 C18 H18B 109.5 .
H18A C18 H18B 109.5 .
C8 C18 H18C 109.1 .
H18A C18 H18C 109.5 .
H18B C18 H18C 109.4 .
C9 C19 H19A 110.4 .
C9 C19 H19B 108.4 .
H19A C19 H19B 109.5 .
C9 C19 H19C 109.7 .
H19A C19 H19C 109.4 .
H19B C19 H19C 109.4 .
C10 C20 H20A 109.5 .
C10 C20 H20B 110.9 .
H20A C20 H20B 109.5 .
C10 C20 H20C 108.1 .
H20A C20 H20C 109.4 .
H20B C20 H20C 109.5 .
C23 C21 C24 110.7(3) .
C23 C21 C12 111.9(3) .
C24 C21 C12 113.2(3) .
C23 C21 C22 107.9(3) .
C24 C21 C22 105.9(3) .
C12 C21 C22 106.7(3) .
C21 C22 H22A 110.1 .
C21 C22 H22B 108.5 .
H22A C22 H22B 109.4 .
C21 C22 H22C 109.8 .
H22A C22 H22C 109.5 .
H22B C22 H22C 109.6 .
C21 C23 H23A 109.1 .
C21 C23 H23B 109.1 .
H23A C23 H23B 109.5 .
C21 C23 H23C 110.2 .
H23A C23 H23C 109.5 .
H23B C23 H23C 109.3 .
C21 C24 H24A 109.0 .
C21 C24 H24B 109.5 .
H24A C24 H24B 109.6 .
C21 C24 H24C 109.9 .
H24A C24 H24C 109.3 .
H24B C24 H24C 109.6 .
O3 C25 C30 116.9(3) .
O3 C25 C26 120.7(3) .
C30 C25 C26 122.4(3) .
C25 C26 C27 116.9(4) .
C25 C26 P2 118.4(3) .
C27 C26 P2 124.4(3) .
C28 C27 C26 121.2(4) .
C28 C27 H27 118.7 .
C26 C27 H27 120.1 .
C27 C28 C29 120.8(4) .
C27 C28 H28 119.0 .
C29 C28 H28 120.2 .
C30 C29 C28 119.7(5) .
C30 C29 H29 119.8 .
C28 C29 H29 120.5 .
C29 C30 C25 119.0(4) .
C29 C30 H30 120.7 .
C25 C30 H30 120.4 .
C32 C31 C36 117.8(5) .
C32 C31 P2 118.5(3) .
C36 C31 P2 123.7(4) .
C31 C32 C33 123.7(6) .
C31 C32 H32 117.4 .
C33 C32 H32 118.9 .
C34 C33 C32 117.2(7) .
C34 C33 H33 122.4 .
C32 C33 H33 120.3 .
C35 C34 C33 120.9(6) .
C35 C34 H34 120.8 .
C33 C34 H34 118.3 .
C34 C35 C36 123.1(6) .
C34 C35 H35 117.8 .
C36 C35 H35 118.9 .
C35 C36 C31 117.2(7) .
C35 C36 H36 121.2 .
C31 C36 H36 121.6 .
C38A C37A C42A 120.0 .
C38A C37A P2 121.71(16) .
C42A C37A P2 118.04(16) .
C39A C38A C37A 120.0 .
C39A C38A H38A 120.0 .
C37A C38A H38A 120.0 .
C40A C39A C38A 120.0 .
C40A C39A H39A 120.0 .
C38A C39A H39A 120.0 .
C39A C40A C41A 120.0 .
C39A C40A H40A 120.0 .
C41A C40A H40A 120.0 .
C42A C41A C40A 120.0 .
C42A C41A H41A 120.0 .
C40A C41A H41A 120.0 .
C41A C42A C37A 120.0 .
C41A C42A H42A 120.0 .
C37A C42A H42A 120.0 .
C42B C37B C38B 119.9 .
C42B C37B P2 123.64(16) .
C38B C37B P2 115.53(18) .
C37B C38B C39B 120.1 .
C37B C38B H38B 120.0 .
C39B C38B H38B 120.0 .
C40B C39B C38B 120.1 .
C40B C39B H39B 120.0 .
C38B C39B H39B 120.0 .
C39B C40B C41B 119.9 .
C39B C40B H40B 120.1 .
C41B C40B H40B 120.1 .
C40B C41B C42B 120.1 .
C40B C41B H41B 120.0 .
C42B C41B H41B 120.0 .
C37B C42B C41B 120.1 .
C37B C42B H42B 120.0 .
C41B C42B H42B 120.0 .
C45 C43 C44 118.0(3) .
C45 C43 C46 120.3(3) .
C44 C43 C46 121.7(3) .
C45 C43 Ru1 72.86(19) .
C44 C43 Ru1 73.9(2) .
C46 C43 Ru1 123.3(2) .
C43 C44 Ru1 68.77(19) .
C43 C44 H44A 116.8 .
Ru1 C44 H44A 116.8 .
C43 C44 H44B 116.8 .
Ru1 C44 H44B 116.8 .
H44A C44 H44B 113.8 .
C43 C45 Ru1 69.63(19) .
C43 C45 H45A 116.7 .
Ru1 C45 H45A 116.7 .
C43 C45 H45B 116.7 .
Ru1 C45 H45B 116.7 .
H45A C45 H45B 113.7 .
C43 C46 H46A 110.3 .
C43 C46 H46B 109.3 .
H46A C46 H46B 109.4 .
C43 C46 H46C 108.9 .
H46A C46 H46C 109.5 .
H46B C46 H46C 109.5 .
C48 C47 C49 118.9(3) .
C48 C47 C50 121.4(4) .
C49 C47 C50 119.6(3) .
C48 C47 Ru1 74.49(19) .
C49 C47 Ru1 72.3(2) .
C50 C47 Ru1 121.8(3) .
C47 C48 Ru1 68.19(19) .
C47 C48 H48A 116.9 .
Ru1 C48 H48A 116.9 .
C47 C48 H48B 116.9 .
Ru1 C48 H48B 116.9 .
H48A C48 H48B 113.9 .
C47 C49 Ru1 69.7(2) .
C47 C49 H49A 116.7 .
Ru1 C49 H49A 116.7 .
C47 C49 H49B 116.7 .
Ru1 C49 H49B 116.7 .
H49A C49 H49B 113.7 .
C47 C50 H50A 111.0 .
C47 C50 H50B 108.8 .
H50A C50 H50B 109.6 .
C47 C50 H50C 108.6 .
H50A C50 H50C 109.5 .
H50B C50 H50C 109.4 .
C56 C51 C52 171(2) 2_546
C56 C51 H51A 59.1 2_546
C52 C51 H51A 112.6 .
C56 C51 H51B 78.6 2_546
C52 C51 H51B 108.7 .
H51A C51 H51B 109.5 .
C56 C51 H51C 74.5 2_546
C52 C51 H51C 107.1 .
H51A C51 H51C 109.5 .
H51B C51 H51C 109.5 .
C51 C52 C53 108.0(16) .
C51 C52 H52A 111.4 .
C53 C52 H52A 109.2 .
C51 C52 H52B 112.8 .
C53 C52 H52B 106.7 .
H52A C52 H52B 108.6 .
C52 C53 C54 124.2(11) .
C52 C53 H53A 102.9 .
C54 C53 H53A 103.1 .
C52 C53 H53B 109.7 .
C54 C53 H53B 109.5 .
H53A C53 H53B 105.6 .
C55 C54 C53 119.3(12) .
C55 C54 H54A 103.2 .
C53 C54 H54A 104.5 .
C55 C54 H54B 109.9 .
C53 C54 H54B 111.9 .
H54A C54 H54B 106.7 .
C54 C55 C56 122.0(19) .
C54 C55 H55A 110.9 .
C56 C55 H55A 104.3 .
C54 C55 H55B 104.1 .
C56 C55 H55B 107.7 .
H55A C55 H55B 107.1 .
C51 C56 C55 164(2) 2_556
C51 C56 H56A 65.7 2_556
C55 C56 H56A 110.1 .
C51 C56 H56B 57.8 2_556
C55 C56 H56B 112.4 .
H56A C56 H56B 109.5 .
C51 C56 H56C 90.2 2_556
C55 C56 H56C 106.0 .
H56A C56 H56C 109.5 .
H56B C56 H56C 109.4 .

loop_
_geom_bond_atom_site_label_1
_geom_bond_atom_site_label_2
_geom_bond_distance
_geom_bond_site_symmetry_2
Ru1 C47 2.179(3) .
Ru1 C43 2.180(4) .
Ru1 C49 2.213(4) .
Ru1 C45 2.222(3) .
Ru1 P1 2.2227(11) .
Ru1 C44 2.247(3) .
Ru1 C48 2.261(3) .
Ru1 P2 2.3095(10) .
P1 O2 1.613(2) .
P1 O3 1.640(2) .
P1 O1 1.649(2) .
P2 C31 1.822(4) .
P2 C26 1.829(4) .
P2 C37B 1.852(3) .
P2 C37A 1.859(2) .
O1 C1 1.389(4) .
O2 C4 1.418(4) .
O3 C25 1.382(4) .
C1 C12 1.399(5) .
C1 C2 1.403(4) .
C2 C9 1.408(5) .
C2 C3 1.490(5) .
C3 C4 1.398(5) .
C3 C8 1.405(5) .
C4 C5 1.389(5) .
C5 C6 1.390(5) .
C5 C13 1.536(5) .
C6 C7 1.383(5) .
C6 H6 0.9500 .
C7 C8 1.396(6) .
C7 C17 1.511(5) .
C8 C18 1.508(5) .
C9 C10 1.397(6) .
C9 C19 1.503(5) .
C10 C11 1.383(6) .
C10 C20 1.488(5) .
C11 C12 1.396(5) .
C11 H11 0.9500 .
C12 C21 1.542(5) .
C13 C15 1.467(6) .
C13 C16 1.469(8) .
C13 C14 1.540(7) .
C14 H14A 0.9776 .
C14 H14B 0.9795 .
C14 H14C 0.9791 .
C15 H15A 0.9772 .
C15 H15B 0.9779 .
C15 H15C 0.9786 .
C16 H16A 0.9776 .
C16 H16B 0.9790 .
C16 H16C 0.9784 .
C17 H17A 0.9791 .
C17 H17B 0.9778 .
C17 H17C 0.9773 .
C18 H18A 0.9783 .
C18 H18B 0.9794 .
C18 H18C 0.9774 .
C19 H19A 0.9773 .
C19 H19B 0.9778 .
C19 H19C 0.9791 .
C20 H20A 0.9797 .
C20 H20B 0.9782 .
C20 H20C 0.9772 .
C21 C23 1.528(5) .
C21 C24 1.535(5) .
C21 C22 1.546(5) .
C22 H22A 0.9778 .
C22 H22B 0.9794 .
C22 H22C 0.9779 .
C23 H23A 0.9778 .
C23 H23B 0.9779 .
C23 H23C 0.9787 .
C24 H24A 0.9778 .
C24 H24B 0.9792 .
C24 H24C 0.9786 .
C25 C30 1.390(5) .
C25 C26 1.393(5) .
C26 C27 1.396(5) .
C27 C28 1.376(7) .
C27 H27 0.9500 .
C28 C29 1.382(7) .
C28 H28 0.9484 .
C29 C30 1.381(6) .
C29 H29 0.9476 .
C30 H30 0.9500 .
C31 C32 1.372(8) .
C31 C36 1.412(7) .
C32 C33 1.401(7) .
C32 H32 0.9483 .
C33 C34 1.368(10) .
C33 H33 0.9476 .
C34 C35 1.336(11) .
C34 H34 0.9478 .
C35 C36 1.410(9) .
C35 H35 0.9482 .
C36 H36 0.9476 .
C37A C38A 1.3900 .
C37A C42A 1.3900 .
C38A C39A 1.3900 .
C38A H38A 0.9500 .
C39A C40A 1.3900 .
C39A H39A 0.9500 .
C40A C41A 1.3900 .
C40A H40A 0.9500 .
C41A C42A 1.3900 .
C41A H41A 0.9500 .
C42A H42A 0.9500 .
C37B C42B 1.3877 .
C37B C38B 1.3877 .
C38B C39B 1.3900 .
C38B H38B 0.9500 .
C39B C40B 1.3877 .
C39B H39B 0.9500 .
C40B C41B 1.3877 .
C40B H40B 0.9500 .
C41B C42B 1.3900 .
C41B H41B 0.9500 .
C42B H42B 0.9500 .
C43 C45 1.416(5) .
C43 C44 1.418(5) .
C43 C46 1.502(5) .
C44 H44A 0.9900 .
C44 H44B 0.9900 .
C45 H45A 0.9900 .
C45 H45B 0.9900 .
C46 H46A 0.9794 .
C46 H46B 0.9772 .
C46 H46C 0.9778 .
C47 C48 1.423(5) .
C47 C49 1.430(5) .
C47 C50 1.504(5) .
C48 H48A 0.9900 .
C48 H48B 0.9900 .
C49 H49A 0.9900 .
C49 H49B 0.9900 .
C50 H50A 0.9799 .
C50 H50B 0.9785 .
C50 H50C 0.9773 .
C51 C56 1.24(3) 2_546
C51 C52 1.439(15) .
C51 H51A 0.9799 .
C51 H51B 0.9777 .
C51 H51C 0.9778 .
C52 C53 1.533(16) .
C52 H52A 0.9878 .
C52 H52B 0.9894 .
C53 C54 1.534(15) .
C53 H53A 0.9878 .
C53 H53B 0.9885 .
C54 C55 1.463(16) .
C54 H54A 0.9877 .
C54 H54B 0.9884 .
C55 C56 1.488(17) .
C55 H55A 0.9883 .
C55 H55B 0.9877 .
C56 C51 1.24(3) 2_556
C56 H56A 0.9776 .
C56 H56B 0.9782 .
C56 H56C 0.9783 .

loop_
_geom_torsion_atom_site_label_1
_geom_torsion_atom_site_label_2
_geom_torsion_atom_site_label_3
_geom_torsion_atom_site_label_4
_geom_torsion
_geom_torsion_site_symmetry_4
C47 Ru1 P1 O2 0.19(16) .
C43 Ru1 P1 O2 -120.41(14) .
C49 Ru1 P1 O2 19.94(15) .
C45 Ru1 P1 O2 -155.32(13) .
C44 Ru1 P1 O2 -89.74(15) .
C48 Ru1 P1 O2 29.9(3) .
P2 Ru1 P1 O2 114.92(10) .
C47 Ru1 P1 O3 -113.80(16) .
C43 Ru1 P1 O3 125.60(14) .
C49 Ru1 P1 O3 -94.06(15) .
C45 Ru1 P1 O3 90.68(13) .
C44 Ru1 P1 O3 156.27(15) .
C48 Ru1 P1 O3 -84.1(3) .
P2 Ru1 P1 O3 0.93(10) .
C47 Ru1 P1 O1 131.03(16) .
C43 Ru1 P1 O1 10.43(15) .
C49 Ru1 P1 O1 150.78(15) .
C45 Ru1 P1 O1 -24.48(14) .
C44 Ru1 P1 O1 41.10(15) .
C48 Ru1 P1 O1 160.8(3) .
P2 Ru1 P1 O1 -114.24(11) .
C47 Ru1 P2 C31 46.6(2) .
C43 Ru1 P2 C31 167.8(2) .
C49 Ru1 P2 C31 11.0(2) .
C45 Ru1 P2 C31 -173.17(19) .
P1 Ru1 P2 C31 -79.67(17) .
C44 Ru1 P2 C31 -161.6(3) .
C48 Ru1 P2 C31 77.31(19) .
C47 Ru1 P2 C26 166.97(16) .
C43 Ru1 P2 C26 -71.85(16) .
C49 Ru1 P2 C26 131.32(15) .
C45 Ru1 P2 C26 -52.79(14) .
P1 Ru1 P2 C26 40.70(12) .
C44 Ru1 P2 C26 -41.3(3) .
C48 Ru1 P2 C26 -162.31(15) .
C47 Ru1 P2 C37B -68.0(3) .
C43 Ru1 P2 C37B 53.2(3) .
C49 Ru1 P2 C37B -103.6(3) .
C45 Ru1 P2 C37B 72.2(3) .
P1 Ru1 P2 C37B 165.7(2) .
C44 Ru1 P2 C37B 83.8(3) .
C48 Ru1 P2 C37B -37.3(3) .
C47 Ru1 P2 C37A -81.1(3) .
C43 Ru1 P2 C37A 40.1(3) .
C49 Ru1 P2 C37A -116.7(3) .
C45 Ru1 P2 C37A 59.2(3) .
P1 Ru1 P2 C37A 152.7(3) .
C44 Ru1 P2 C37A 70.7(3) .
C48 Ru1 P2 C37A -50.4(3) .
O2 P1 O1 C1 47.9(3) .
O3 P1 O1 C1 147.4(2) .
Ru1 P1 O1 C1 -87.9(2) .
O3 P1 O2 C4 -52.0(3) .
O1 P1 O2 C4 43.8(3) .
Ru1 P1 O2 C4 -175.1(2) .
O2 P1 O3 C25 177.0(2) .
O1 P1 O3 C25 73.6(2) .
Ru1 P1 O3 C25 -59.2(3) .
P1 O1 C1 C12 122.3(3) .
P1 O1 C1 C2 -61.7(3) .
O1 C1 C2 C9 167.1(3) .
C12 C1 C2 C9 -16.9(4) .
O1 C1 C2 C3 -19.0(4) .
C12 C1 C2 C3 157.0(3) .
C1 C2 C3 C4 65.3(4) .
C9 C2 C3 C4 -120.9(3) .
C1 C2 C3 C8 -113.5(3) .
C9 C2 C3 C8 60.3(4) .
C8 C3 C4 C5 -9.3(5) .
C2 C3 C4 C5 171.8(3) .
C8 C3 C4 O2 174.3(3) .
C2 C3 C4 O2 -4.6(4) .
P1 O2 C4 C5 112.6(3) .
P1 O2 C4 C3 -70.9(3) .
C3 C4 C5 C6 8.8(5) .
O2 C4 C5 C6 -175.0(3) .
C3 C4 C5 C13 -166.7(3) .
O2 C4 C5 C13 9.6(5) .
C4 C5 C6 C7 -3.2(5) .
C13 C5 C6 C7 172.5(3) .
C5 C6 C7 C8 -1.8(5) .
C5 C6 C7 C17 179.4(3) .
C6 C7 C8 C3 1.5(5) .
C17 C7 C8 C3 -179.7(3) .
C6 C7 C8 C18 -179.5(3) .
C17 C7 C8 C18 -0.7(5) .
C4 C3 C8 C7 3.7(5) .
C2 C3 C8 C7 -177.4(3) .
C4 C3 C8 C18 -175.3(3) .
C2 C3 C8 C18 3.6(5) .
C1 C2 C9 C10 3.6(5) .
C3 C2 C9 C10 -170.2(3) .
C1 C2 C9 C19 -177.7(3) .
C3 C2 C9 C19 8.6(5) .
C2 C9 C10 C11 7.5(5) .
C19 C9 C10 C11 -171.3(3) .
C2 C9 C10 C20 -178.2(3) .
C19 C9 C10 C20 3.0(5) .
C9 C10 C11 C12 -6.5(5) .
C20 C10 C11 C12 179.1(4) .
C10 C11 C12 C1 -5.8(5) .
C10 C11 C12 C21 168.2(3) .
O1 C1 C12 C11 -166.8(3) .
C2 C1 C12 C11 17.4(4) .
O1 C1 C12 C21 19.9(5) .
C2 C1 C12 C21 -155.9(3) .
C4 C5 C13 C15 -63.1(5) .
C6 C5 C13 C15 121.6(4) .
C4 C5 C13 C16 163.4(7) .
C6 C5 C13 C16 -11.8(8) .
C4 C5 C13 C14 59.1(5) .
C6 C5 C13 C14 -116.1(4) .
C11 C12 C21 C23 73.6(4) .
C1 C12 C21 C23 -113.3(4) .
C11 C12 C21 C24 -160.4(3) .
C1 C12 C21 C24 12.6(5) .
C11 C12 C21 C22 -44.3(4) .
C1 C12 C21 C22 128.8(3) .
P1 O3 C25 C30 -109.9(3) .
P1 O3 C25 C26 71.1(4) .
O3 C25 C26 C27 177.1(3) .
C30 C25 C26 C27 -1.9(6) .
O3 C25 C26 P2 -8.7(5) .
C30 C25 C26 P2 172.2(3) .
C31 P2 C26 C25 82.6(3) .
C37B P2 C26 C25 -179.4(3) .
C37A P2 C26 C25 -174.1(3) .
Ru1 P2 C26 C25 -48.0(3) .
C31 P2 C26 C27 -103.7(4) .
C37B P2 C26 C27 -5.7(4) .
C37A P2 C26 C27 -0.4(4) .
Ru1 P2 C26 C27 125.7(4) .
C25 C26 C27 C28 -0.3(6) .
P2 C26 C27 C28 -174.1(4) .
C26 C27 C28 C29 0.7(7) .
C27 C28 C29 C30 1.2(7) .
C28 C29 C30 C25 -3.3(6) .
O3 C25 C30 C29 -175.3(3) .
C26 C25 C30 C29 3.8(6) .
C26 P2 C31 C32 173.1(3) .
C37B P2 C31 C32 63.7(4) .
C37A P2 C31 C32 72.1(4) .
Ru1 P2 C31 C32 -63.8(4) .
C26 P2 C31 C36 -7.4(4) .
C37B P2 C31 C36 -116.9(4) .
C37A P2 C31 C36 -108.4(4) .
Ru1 P2 C31 C36 115.7(4) .
C36 C31 C32 C33 -1.8(7) .
P2 C31 C32 C33 177.7(4) .
C31 C32 C33 C34 0.9(8) .
C32 C33 C34 C35 -0.6(9) .
C33 C34 C35 C36 1.2(9) .
C34 C35 C36 C31 -2.1(8) .
C32 C31 C36 C35 2.2(7) .
P2 C31 C36 C35 -177.2(4) .
C31 P2 C37A C38A -151.4(3) .
C26 P2 C37A C38A 103.0(3) .
C37B P2 C37A C38A -103.36(19) .
Ru1 P2 C37A C38A -14.9(4) .
C31 P2 C37A C42A 34.4(3) .
C26 P2 C37A C42A -71.2(3) .
C37B P2 C37A C42A 82.37(18) .
Ru1 P2 C37A C42A 170.8(2) .
C42A C37A C38A C39A 0.0 .
P2 C37A C38A C39A -174.2(4) .
C37A C38A C39A C40A 0.0 .
C38A C39A C40A C41A 0.0 .
C39A C40A C41A C42A 0.0 .
C40A C41A C42A C37A 0.0 .
C38A C37A C42A C41A 0.0 .
P2 C37A C42A C41A 174.4(4) .
C31 P2 C37B C42B 30.5(3) .
C26 P2 C37B C42B -75.0(3) .
C37A P2 C37B C42B -102.5(2) .
Ru1 P2 C37B C42B 159.3(2) .
C31 P2 C37B C38B -160.6(3) .
C26 P2 C37B C38B 93.9(3) .
C37A P2 C37B C38B 66.30(15) .
Ru1 P2 C37B C38B -31.8(4) .
C42B C37B C38B C39B 0.0 .
P2 C37B C38B C39B -169.3(3) .
C37B C38B C39B C40B 0.0 .
C38B C39B C40B C41B 0.0 .
C39B C40B C41B C42B 0.0 .
C38B C37B C42B C41B 0.0 .
P2 C37B C42B C41B 168.4(4) .
C40B C41B C42B C37B 0.0 .
C47 Ru1 C43 C45 157.3(2) .
C49 Ru1 C43 C45 177.8(2) .
P1 Ru1 C43 C45 -69.7(2) .
C44 Ru1 C43 C45 -126.9(3) .
C48 Ru1 C43 C45 121.5(2) .
P2 Ru1 C43 C45 32.4(2) .
C47 Ru1 C43 C44 -75.8(2) .
C49 Ru1 C43 C44 -55.3(3) .
C45 Ru1 C43 C44 126.9(3) .
P1 Ru1 C43 C44 57.1(2) .
C48 Ru1 C43 C44 -111.7(2) .
P2 Ru1 C43 C44 159.3(2) .
C47 Ru1 C43 C46 41.9(3) .
C49 Ru1 C43 C46 62.4(4) .
C45 Ru1 C43 C46 -115.4(4) .
P1 Ru1 C43 C46 174.8(3) .
C44 Ru1 C43 C46 117.7(4) .
C48 Ru1 C43 C46 6.0(3) .
P2 Ru1 C43 C46 -83.0(3) .
C45 C43 C44 Ru1 59.9(3) .
C46 C43 C44 Ru1 -119.6(3) .
C47 Ru1 C44 C43 108.8(2) .
C49 Ru1 C44 C43 142.9(2) .
C45 Ru1 C44 C43 -32.3(2) .
P1 Ru1 C44 C43 -127.4(2) .
C48 Ru1 C44 C43 73.2(2) .
P2 Ru1 C44 C43 -44.9(4) .
C44 C43 C45 Ru1 -60.5(3) .
C46 C43 C45 Ru1 119.0(3) .
C47 Ru1 C45 C43 -32.9(3) .
P1 Ru1 C45 C43 117.38(18) .
C44 Ru1 C45 C43 32.1(2) .
C48 Ru1 C45 C43 -64.8(2) .
P2 Ru1 C45 C43 -153.18(19) .
C43 Ru1 C47 C48 -75.1(2) .
C49 Ru1 C47 C48 128.0(3) .
C45 Ru1 C47 C48 -55.3(3) .
P1 Ru1 C47 C48 161.28(19) .
C44 Ru1 C47 C48 -111.1(2) .
P2 Ru1 C47 C48 57.4(2) .
C43 Ru1 C47 C49 156.9(2) .
C45 Ru1 C47 C49 176.7(2) .
P1 Ru1 C47 C49 33.3(3) .
C44 Ru1 C47 C49 120.9(2) .
C48 Ru1 C47 C49 -128.0(3) .
P2 Ru1 C47 C49 -70.6(2) .
C43 Ru1 C47 C50 42.5(3) .
C49 Ru1 C47 C50 -114.4(4) .
C45 Ru1 C47 C50 62.3(4) .
P1 Ru1 C47 C50 -81.1(3) .
C44 Ru1 C47 C50 6.5(3) .
C48 Ru1 C47 C50 117.6(4) .
P2 Ru1 C47 C50 175.0(3) .
C49 C47 C48 Ru1 59.1(3) .
C50 C47 C48 Ru1 -118.1(3) .
C43 Ru1 C48 C47 109.3(2) .
C49 Ru1 C48 C47 -31.9(2) .
C45 Ru1 C48 C47 142.8(2) .
P1 Ru1 C48 C47 -42.8(4) .
C44 Ru1 C48 C47 73.8(3) .
P2 Ru1 C48 C47 -128.0(2) .
C48 C47 C49 Ru1 -60.2(3) .
C50 C47 C49 Ru1 117.0(3) .
C43 Ru1 C49 C47 -33.7(3) .
P1 Ru1 C49 C47 -152.9(2) .
C44 Ru1 C49 C47 -65.7(2) .
C48 Ru1 C49 C47 31.4(2) .
P2 Ru1 C49 C47 117.6(2) .
C51 C52 C53 C54 -60.1(18) .
C52 C53 C54 C55 169.3(14) .
C53 C54 C55 C56 175.1(18) .
C54 C55 C56 C51 -142(10) 2_556
